data_2002438
loop_
_publ_author_name
'Rohweder, U'
'Muelle-Buschbaum, Hk'

_publ_section_title
;
Zur Kristallchemie der Oxotantalate. IV. Zur Kenntnis der metastabilen
Hochtemperaturverbindung Mn2 Zn3 Ta6 O20
;
_journal_name_full 'Journal of the Less-Common Metals'
_journal_page_first 7
_journal_page_last 13
_journal_paper_doi 10.1016/0022-5088(89)90066-0
_journal_volume 152
_journal_year 1989
_chemical_formula_structural 'Mn2 Zn3 (Ta6 O20)'
_chemical_formula_sum 'Mn2 O20 Ta6 Zn3'
_chemical_name_systematic 'Dimanganese trizinc 20-oxohexatantalate'
_space_group_IT_number 8
_symmetry_cell_setting monoclinic
_symmetry_Int_Tables_number 8
_symmetry_space_group_name_Hall 'C -2y'
_symmetry_space_group_name_H-M 'C 1 m 1'
_cell_angle_alpha 90
_cell_angle_beta 90.0(1)
_cell_angle_gamma 90
_cell_formula_units_Z 1
_cell_length_a 5.200(4)
_cell_length_b 14.468(9)
_cell_length_c 4.955(5)
_cell_volume 372.8
_refine_ls_R_factor_all 0.051
_cod_database_code 2002438

loop_
_symmetry_equiv_pos_as_xyz
x,y,z
x,-y,z
1/2+x,1/2+y,z
1/2+x,1/2-y,z

loop_
_atom_site_label
_atom_site_type_symbol
_atom_site_symmetry_multiplicity
_atom_site_Wyckoff_symbol
_atom_site_fract_x
_atom_site_fract_y
_atom_site_fract_z
_atom_site_occupancy
_atom_site_attached_hydrogens
_atom_site_calc_flag
Ta1 Ta5+ 2 a .0000(6) 0. .0000(6) 1. 0 d
Ta2 Ta5+ 4 b 0.0143(6) 0.1899(1) 0.5195(6) 1. 0 d
Mn1 Mn2+ 4 b 0.0202(8) 0.6292(3) 0.0256(8) 0.5 0 d
Zn1 Zn2+ 4 b 0.0202(8) 0.6292(3) 0.0256(8) 0.5 0 d
Zn2 Zn2+ 2 a 0.4028(8) 0. 0.5671(8) 0.5 0 d
O1 O2- 4 b 0.335(1) 0.206(1) 0.322(1) 1. 0 d
O2 O2- 4 b 0.194(1) 0.290(1) 0.741(1) 1. 0 d
O3 O2- 2 a 0.186(1) 0.5 0.800(1) 1. 0 d
O4 O2- 4 b 0.341(1) 0.405(1) 0.272(1) 1. 0 d
O5 O2- 2 a 0.827(1) 0.5 0.184(1) 1. 0 d
O6 O2- 4 b 0.141(1) 0.100(1) 0.775(1) 1. 0 d

loop_
_atom_type_symbol
_atom_type_oxidation_number
Ta5+ 5.000
Mn2+ 2.000
Zn2+ 2.000
O2- -2.000
